data_7053881
loop_
_publ_author_name
'Hasegawa, Miki'
'Ohtsu, Hideki'
'Kodama, Daisuke'
'Kasai, Takeshi'
'Sakurai, Shoya'
'Ishii, Ayumi'
'Suzuki, Kengo'

_publ_section_title
;
 Luminescence behaviour in acetonitrile and in the solid state of a series
 of lanthanide complexes with a single helical ligand
;
_journal_issue 3
_journal_name_full 'New Journal of Chemistry'
_journal_page_first 1225
_journal_paper_doi 10.1039/c3nj00910f
_journal_volume 38
_journal_year 2014
_chemical_formula_sum 'C26 H23 F6 N9 O6 P Tb'
_chemical_formula_weight 861.42
_chemical_name_systematic
; 
 ? 
;
_space_group_IT_number 2
_symmetry_cell_setting triclinic
_symmetry_space_group_name_Hall '-P 1'
_symmetry_space_group_name_H-M 'P -1'
_atom_sites_solution_hydrogens geom
_atom_sites_solution_primary direct
_atom_sites_solution_secondary difmap
_audit_creation_method SHELXL-97
_cell_angle_alpha 112.0540(10)
_cell_angle_beta 104.2690(10)
_cell_angle_gamma 91.6220(10)
_cell_formula_units_Z 2
_cell_length_a 9.0172(11)
_cell_length_b 12.2389(15)
_cell_length_c 16.133(2)
_cell_measurement_reflns_used 5833
_cell_measurement_temperature 100
_cell_measurement_theta_max 27.54
_cell_measurement_theta_min 2.35
_cell_volume 1584.7(3)
_computing_cell_refinement 'Bruker SMART'
_computing_data_collection 'Bruker SMART'
_computing_data_reduction 'Bruker SAINT'
_computing_molecular_graphics 'Bruker SHELXTL'
_computing_publication_material 'Bruker SHELXTL'
_computing_structure_refinement 'SHELXL-97 (Sheldrick, 2008)'
_computing_structure_solution 'SHELXS-97 (Sheldrick, 2008)'
_diffrn_ambient_temperature 100
_diffrn_detector_area_resol_mean 8.333
_diffrn_measured_fraction_theta_full 0.975
_diffrn_measured_fraction_theta_max 0.975
_diffrn_measurement_device_type 'CCD area detector'
_diffrn_measurement_method 'phi and omega scans'
_diffrn_radiation_monochromator graphite
_diffrn_radiation_source 'fine-focus sealed tube'
_diffrn_radiation_type MoK\a
_diffrn_radiation_wavelength 0.71073
_diffrn_reflns_av_R_equivalents 0.0217
_diffrn_reflns_av_sigmaI/netI 0.0268
_diffrn_reflns_limit_h_max 11
_diffrn_reflns_limit_h_min -11
_diffrn_reflns_limit_k_max 15
_diffrn_reflns_limit_k_min -15
_diffrn_reflns_limit_l_max 20
_diffrn_reflns_limit_l_min -20
_diffrn_reflns_number 17969
_diffrn_reflns_theta_full 27.54
_diffrn_reflns_theta_max 27.54
_diffrn_reflns_theta_min 1.42
_exptl_absorpt_coefficient_mu 2.373
_exptl_absorpt_correction_T_max 0.8328
_exptl_absorpt_correction_T_min 0.6233
_exptl_absorpt_correction_type empirical
_exptl_absorpt_process_details
; 
SADABS Sheldrick 1996 
;
_exptl_crystal_colour colorless
_exptl_crystal_density_diffrn 1.805
_exptl_crystal_density_method 'not measured'
_exptl_crystal_description block
_exptl_crystal_F_000 848
_exptl_crystal_size_max 0.22
_exptl_crystal_size_mid 0.10
_exptl_crystal_size_min 0.08
_refine_diff_density_max 2.870
_refine_diff_density_min -1.409
_refine_diff_density_rms 0.125
_refine_ls_extinction_method none
_refine_ls_goodness_of_fit_ref 1.073
_refine_ls_hydrogen_treatment constr
_refine_ls_matrix_type full
_refine_ls_number_parameters 443
_refine_ls_number_reflns 7110
_refine_ls_number_restraints 12
_refine_ls_restrained_S_all 1.091
_refine_ls_R_factor_all 0.0317
_refine_ls_R_factor_gt 0.0294
_refine_ls_shift/su_max 0.001
_refine_ls_shift/su_mean 0.000
_refine_ls_structure_factor_coef Fsqd
_refine_ls_weighting_details 'calc w=1/[\s^2^(Fo^2^)+(0.0463P)^2^+2.9957P] where P=(Fo^2^+2Fc^2^)/3'
_refine_ls_weighting_scheme calc
_refine_ls_wR_factor_gt 0.0807
_refine_ls_wR_factor_ref 0.0818
_reflns_number_gt 6668
_reflns_number_total 7110
_reflns_threshold_expression >2sigma(I)
_cod_data_source_file c3nj00910f.txt
_cod_data_source_block Tb_enbpy2_NO3_PF6
_cod_depositor_comments
;
The following automatic conversions were performed:

'_symmetry_cell_setting' value 'Triclinic' changed to 'triclinic'
according to
/usr/data/users/saulius/automatic-downloads/current/RSC/lib/dictionaries/cif_core.dic
dictionary named 'cif_core.dic' version 2.4.2 from 2011-04-26.

Automatic conversion script
Id: cif_fix_values 2281 2013-09-26 08:29:07Z andrius 
;
_cod_original_sg_symbol_H-M P-1
_cod_database_code 7053881

loop_
_symmetry_equiv_pos_as_xyz
'x, y, z'
'-x, -y, -z'

loop_
_atom_site_label
_atom_site_type_symbol
_atom_site_fract_x
_atom_site_fract_y
_atom_site_fract_z
_atom_site_U_iso_or_equiv
_atom_site_adp_type
_atom_site_occupancy
_atom_site_symmetry_multiplicity
_atom_site_calc_flag
_atom_site_refinement_flags
C1 C 0.8749(4) 0.6325(3) 0.3679(2) 0.0242(7) Uani 1 1 d .
H1 H 0.8983 0.6453 0.3177 0.029 Uiso 1 1 calc R
C2 C 0.8856(5) 0.7300(3) 0.4491(3) 0.0305(8) Uani 1 1 d .
H2 H 0.9147 0.8081 0.4543 0.037 Uiso 1 1 calc R
C3 C 0.8533(5) 0.7116(4) 0.5225(3) 0.0368(10) Uani 1 1 d .
H3 H 0.8596 0.7771 0.5791 0.044 Uiso 1 1 calc R
C4 C 0.8117(5) 0.5975(4) 0.5130(3) 0.0309(8) Uani 1 1 d .
H4 H 0.7890 0.5835 0.5629 0.037 Uiso 1 1 calc R
C5 C 0.8033(4) 0.5029(3) 0.4293(2) 0.0218(7) Uani 1 1 d .
C6 C 0.7670(4) 0.3777(3) 0.4154(2) 0.0220(7) Uani 1 1 d .
C7 C 0.7435(5) 0.3440(4) 0.4860(3) 0.0307(8) Uani 1 1 d .
H7 H 0.7417 0.4028 0.5442 0.037 Uiso 1 1 calc R
C8 C 0.7233(5) 0.2254(4) 0.4701(3) 0.0354(9) Uani 1 1 d .
H8 H 0.7083 0.2017 0.5175 0.042 Uiso 1 1 calc R
C9 C 0.7248(5) 0.1404(4) 0.3841(3) 0.0315(8) Uani 1 1 d .
H9 H 0.7132 0.0580 0.3720 0.038 Uiso 1 1 calc R
C10 C 0.7438(4) 0.1799(3) 0.3165(2) 0.0234(7) Uani 1 1 d .
C11 C 0.7453(4) 0.0960(3) 0.2236(3) 0.0243(7) Uani 1 1 d .
H11 H 0.7429 0.0133 0.2100 0.029 Uiso 1 1 calc R
C12 C 0.7576(5) 0.0519(3) 0.0703(3) 0.0268(8) Uani 1 1 d .
H12A H 0.6571 0.0376 0.0233 0.032 Uiso 1 1 calc R
H12B H 0.7832 -0.0252 0.0727 0.032 Uiso 1 1 calc R
C13 C 0.8828(4) 0.1083(3) 0.0450(3) 0.0261(8) Uani 1 1 d .
H13A H 0.9853 0.1132 0.0874 0.031 Uiso 1 1 calc R
H13B H 0.8842 0.0600 -0.0196 0.031 Uiso 1 1 calc R
C14 C 0.8542(4) 0.2619(3) -0.0104(2) 0.0226(7) Uani 1 1 d .
H14 H 0.8872 0.2126 -0.0620 0.027 Uiso 1 1 calc R
C15 C 0.8100(4) 0.3789(3) -0.0039(2) 0.0204(7) Uani 1 1 d .
C16 C 0.8315(4) 0.4264(4) -0.0663(2) 0.0247(7) Uani 1 1 d .
H16 H 0.8741 0.3835 -0.1155 0.030 Uiso 1 1 calc R
C17 C 0.7892(4) 0.5380(4) -0.0554(3) 0.0249(7) Uani 1 1 d .
H17 H 0.8050 0.5740 -0.0960 0.030 Uiso 1 1 calc R
C18 C 0.7236(4) 0.5960(3) 0.0156(2) 0.0227(7) Uani 1 1 d .
H18 H 0.6948 0.6728 0.0247 0.027 Uiso 1 1 calc R
C19 C 0.7001(4) 0.5405(3) 0.0738(2) 0.0183(6) Uani 1 1 d .
C20 C 0.6181(4) 0.5926(3) 0.1460(2) 0.0182(6) Uani 1 1 d .
C21 C 0.5603(4) 0.7005(3) 0.1610(3) 0.0234(7) Uani 1 1 d .
H21 H 0.5770 0.7460 0.1269 0.028 Uiso 1 1 calc R
C22 C 0.4782(4) 0.7408(3) 0.2262(3) 0.0275(8) Uani 1 1 d .
H22 H 0.4390 0.8148 0.2380 0.033 Uiso 1 1 calc R
C23 C 0.4541(4) 0.6726(3) 0.2737(3) 0.0249(7) Uani 1 1 d .
H23 H 0.3957 0.6975 0.3177 0.030 Uiso 1 1 calc R
C24 C 0.5166(4) 0.5666(3) 0.2563(2) 0.0203(6) Uani 1 1 d .
H24 H 0.5004 0.5199 0.2897 0.024 Uiso 1 1 calc R
C25 C 0.6354(4) 0.9478(4) 0.7914(3) 0.0286(8) Uani 1 1 d .
C26 C 0.6917(5) 0.8544(4) 0.7240(3) 0.0389(10) Uani 1 1 d .
H26A H 0.6515 0.7766 0.7197 0.058 Uiso 1 1 calc R
H26B H 0.8048 0.8649 0.7440 0.058 Uiso 1 1 calc R
H26C H 0.6566 0.8588 0.6629 0.058 Uiso 1 1 calc R
F1 F 0.0101(6) 0.7363(3) 0.2328(4) 0.0967(16) Uani 1 1 d .
F2 F 0.0989(4) 0.8729(5) 0.3779(3) 0.0932(14) Uani 1 1 d U
F3 F 0.0389(3) 1.0182(2) 0.3228(2) 0.0555(8) Uani 1 1 d .
F4 F -0.0454(6) 0.8788(4) 0.1802(3) 0.0935(14) Uani 1 1 d .
F5 F 0.1943(5) 0.8858(4) 0.2650(4) 0.0889(14) Uani 1 1 d U
F6 F -0.1365(3) 0.8680(3) 0.2942(2) 0.0531(7) Uani 1 1 d .
N1 N 0.8331(3) 0.5205(3) 0.35642(19) 0.0198(6) Uani 1 1 d .
N2 N 0.7642(3) 0.2960(3) 0.33149(19) 0.0201(6) Uani 1 1 d .
N3 N 0.7497(3) 0.1352(3) 0.1618(2) 0.0218(6) Uani 1 1 d .
N4 N 0.8477(3) 0.2276(3) 0.0540(2) 0.0211(6) Uani 1 1 d .
N5 N 0.7454(3) 0.4348(2) 0.06553(19) 0.0173(5) Uani 1 1 d .
N6 N 0.5989(3) 0.5269(2) 0.19452(19) 0.0175(5) Uani 1 1 d .
N7 N 1.0902(3) 0.4138(3) 0.25555(19) 0.0202(6) Uani 1 1 d .
N8 N 0.4319(3) 0.2550(2) 0.1191(2) 0.0196(6) Uani 1 1 d .
N9 N 0.5899(4) 1.0210(3) 0.8433(2) 0.0352(8) Uani 1 1 d .
O1 O 1.0231(3) 0.3251(2) 0.26121(17) 0.0219(5) Uani 1 1 d .
O2 O 1.0060(3) 0.4671(2) 0.21154(17) 0.0219(5) Uani 1 1 d .
O3 O 1.2288(3) 0.4475(3) 0.29222(18) 0.0287(6) Uani 1 1 d .
O4 O 0.5016(3) 0.2995(2) 0.20605(16) 0.0208(5) Uani 1 1 d .
O5 O 0.5148(3) 0.2501(2) 0.06475(17) 0.0224(5) Uani 1 1 d .
O6 O 0.2929(3) 0.2201(2) 0.09034(19) 0.0268(5) Uani 1 1 d .
P1 P 0.03201(15) 0.87913(10) 0.28237(9) 0.0398(3) Uani 1 1 d .
Tb1 Tb 0.757138(16) 0.351587(13) 0.191055(10) 0.01511(6) Uani 1 1 d .

loop_
_atom_site_aniso_label
_atom_site_aniso_U_11
_atom_site_aniso_U_22
_atom_site_aniso_U_33
_atom_site_aniso_U_23
_atom_site_aniso_U_13
_atom_site_aniso_U_12
C1 0.0224(17) 0.0268(18) 0.0203(17) 0.0054(14) 0.0067(13) 0.0022(14)
C2 0.0291(19) 0.0247(18) 0.029(2) 0.0000(16) 0.0102(16) -0.0035(15)
C3 0.040(2) 0.036(2) 0.0235(19) -0.0039(17) 0.0139(17) -0.0020(18)
C4 0.031(2) 0.038(2) 0.0189(17) 0.0054(16) 0.0093(15) -0.0003(16)
C5 0.0183(16) 0.0302(18) 0.0151(15) 0.0077(14) 0.0035(12) 0.0035(13)
C6 0.0194(16) 0.0305(18) 0.0165(16) 0.0103(14) 0.0040(13) 0.0051(13)
C7 0.033(2) 0.043(2) 0.0206(18) 0.0149(17) 0.0104(15) 0.0041(17)
C8 0.040(2) 0.048(3) 0.028(2) 0.0243(19) 0.0117(17) 0.0041(19)
C9 0.032(2) 0.037(2) 0.033(2) 0.0226(18) 0.0088(16) 0.0044(16)
C10 0.0212(17) 0.0275(17) 0.0234(17) 0.0135(14) 0.0039(14) 0.0052(13)
C11 0.0253(17) 0.0225(17) 0.0256(18) 0.0120(15) 0.0037(14) 0.0051(13)
C12 0.037(2) 0.0175(16) 0.0206(17) 0.0035(14) 0.0045(15) 0.0077(14)
C13 0.0320(19) 0.0235(18) 0.0203(17) 0.0047(14) 0.0081(14) 0.0143(15)
C14 0.0195(16) 0.0281(18) 0.0160(15) 0.0037(14) 0.0055(13) 0.0050(13)
C15 0.0164(15) 0.0284(18) 0.0149(15) 0.0070(14) 0.0041(12) 0.0021(13)
C16 0.0187(16) 0.038(2) 0.0182(16) 0.0120(15) 0.0054(13) 0.0025(14)
C17 0.0195(16) 0.038(2) 0.0218(17) 0.0182(16) 0.0044(13) 0.0009(14)
C18 0.0169(15) 0.0295(18) 0.0255(17) 0.0160(15) 0.0042(13) 0.0029(13)
C19 0.0130(14) 0.0242(16) 0.0170(15) 0.0090(13) 0.0013(12) 0.0023(12)
C20 0.0158(15) 0.0200(16) 0.0175(15) 0.0073(13) 0.0025(12) 0.0011(12)
C21 0.0212(17) 0.0231(17) 0.0285(18) 0.0136(15) 0.0059(14) 0.0043(13)
C22 0.0264(18) 0.0218(17) 0.033(2) 0.0100(15) 0.0076(15) 0.0095(14)
C23 0.0220(17) 0.0284(18) 0.0234(17) 0.0069(15) 0.0095(14) 0.0085(14)
C24 0.0195(16) 0.0227(16) 0.0175(15) 0.0065(13) 0.0053(12) 0.0037(13)
C25 0.0282(19) 0.032(2) 0.031(2) 0.0193(17) 0.0071(16) 0.0023(15)
C26 0.044(2) 0.036(2) 0.051(3) 0.023(2) 0.027(2) 0.0121(19)
F1 0.141(4) 0.0397(18) 0.144(4) 0.035(2) 0.098(4) 0.034(2)
F2 0.058(2) 0.161(4) 0.094(3) 0.096(3) 0.006(2) 0.013(2)
F3 0.0469(16) 0.0277(13) 0.090(2) 0.0150(14) 0.0293(16) 0.0043(11)
F4 0.144(4) 0.097(3) 0.052(2) 0.033(2) 0.042(2) 0.046(3)
F5 0.084(3) 0.084(2) 0.172(4) 0.090(3) 0.094(3) 0.052(2)
F6 0.0465(16) 0.0428(16) 0.068(2) 0.0180(15) 0.0183(15) -0.0013(13)
N1 0.0187(13) 0.0233(14) 0.0148(13) 0.0053(11) 0.0037(11) 0.0033(11)
N2 0.0175(13) 0.0259(15) 0.0165(13) 0.0088(12) 0.0032(11) 0.0037(11)
N3 0.0242(15) 0.0195(14) 0.0202(14) 0.0069(12) 0.0050(11) 0.0053(11)
N4 0.0209(14) 0.0216(14) 0.0178(14) 0.0046(11) 0.0047(11) 0.0065(11)
N5 0.0162(13) 0.0211(14) 0.0140(13) 0.0068(11) 0.0033(10) 0.0031(10)
N6 0.0168(13) 0.0187(13) 0.0161(13) 0.0061(11) 0.0041(10) 0.0025(10)
N7 0.0192(14) 0.0265(15) 0.0139(13) 0.0052(12) 0.0070(11) 0.0037(11)
N8 0.0217(14) 0.0156(13) 0.0210(14) 0.0082(11) 0.0036(11) 0.0033(11)
N9 0.0379(19) 0.0348(19) 0.0301(18) 0.0110(16) 0.0077(15) 0.0007(15)
O1 0.0220(12) 0.0243(12) 0.0208(12) 0.0101(10) 0.0064(10) 0.0040(9)
O2 0.0226(12) 0.0256(12) 0.0195(12) 0.0104(10) 0.0066(10) 0.0045(10)
O3 0.0167(12) 0.0417(16) 0.0251(13) 0.0111(12) 0.0051(10) -0.0001(11)
O4 0.0226(12) 0.0218(12) 0.0180(11) 0.0081(10) 0.0050(9) 0.0024(9)
O5 0.0234(12) 0.0264(13) 0.0186(12) 0.0097(10) 0.0065(10) 0.0054(10)
O6 0.0185(12) 0.0259(13) 0.0330(14) 0.0123(11) 0.0015(10) -0.0018(10)
P1 0.0541(7) 0.0298(5) 0.0568(7) 0.0257(5) 0.0370(6) 0.0207(5)
Tb1 0.01638(9) 0.01666(9) 0.01216(8) 0.00530(6) 0.00419(6) 0.00367(6)

loop_
_atom_type_symbol
_atom_type_description
_atom_type_scat_dispersion_real
_atom_type_scat_dispersion_imag
_atom_type_scat_source
C C 0.0033 0.0016 'International Tables Vol C Tables 4.2.6.8 and 6.1.1.4'
H H 0.0000 0.0000 'International Tables Vol C Tables 4.2.6.8 and 6.1.1.4'
F F 0.0171 0.0103 'International Tables Vol C Tables 4.2.6.8 and 6.1.1.4'
N N 0.0061 0.0033 'International Tables Vol C Tables 4.2.6.8 and 6.1.1.4'
O O 0.0106 0.0060 'International Tables Vol C Tables 4.2.6.8 and 6.1.1.4'
P P 0.1023 0.0942 'International Tables Vol C Tables 4.2.6.8 and 6.1.1.4'
Tb Tb -0.1723 4.1537 'International Tables Vol C Tables 4.2.6.8 and 6.1.1.4'

loop_
_geom_angle_atom_site_label_1
_geom_angle_atom_site_label_2
_geom_angle_atom_site_label_3
_geom_angle
N1 C1 C2 123.2(3)
N1 C1 H1 118.4
C2 C1 H1 118.4
C3 C2 C1 118.5(4)
C3 C2 H2 120.7
C1 C2 H2 120.7
C4 C3 C2 119.5(4)
C4 C3 H3 120.2
C2 C3 H3 120.2
C3 C4 C5 119.1(4)
C3 C4 H4 120.4
C5 C4 H4 120.4
N1 C5 C4 121.7(3)
N1 C5 C6 115.9(3)
C4 C5 C6 122.3(3)
N2 C6 C7 121.1(3)
N2 C6 C5 115.8(3)
C7 C6 C5 123.0(3)
C8 C7 C6 119.6(4)
C8 C7 H7 120.2
C6 C7 H7 120.2
C7 C8 C9 119.5(4)
C7 C8 H8 120.3
C9 C8 H8 120.3
C8 C9 C10 117.9(4)
C8 C9 H9 121.0
C10 C9 H9 121.0
N2 C10 C9 123.0(4)
N2 C10 C11 115.6(3)
C9 C10 C11 121.4(4)
N3 C11 C10 119.2(3)
N3 C11 H11 120.4
C10 C11 H11 120.4
N3 C12 C13 107.1(3)
N3 C12 H12A 110.3
C13 C12 H12A 110.3
N3 C12 H12B 110.3
C13 C12 H12B 110.3
H12A C12 H12B 108.6
N4 C13 C12 107.4(3)
N4 C13 H13A 110.2
C12 C13 H13A 110.2
N4 C13 H13B 110.2
C12 C13 H13B 110.2
H13A C13 H13B 108.5
N4 C14 C15 119.2(3)
N4 C14 H14 120.4
C15 C14 H14 120.4
N5 C15 C16 123.0(3)
N5 C15 C14 115.5(3)
C16 C15 C14 121.5(3)
C15 C16 C17 118.5(3)
C15 C16 H16 120.8
C17 C16 H16 120.8
C18 C17 C16 118.9(3)
C18 C17 H17 120.6
C16 C17 H17 120.6
C17 C18 C19 119.5(3)
C17 C18 H18 120.3
C19 C18 H18 120.3
N5 C19 C18 121.8(3)
N5 C19 C20 115.8(3)
C18 C19 C20 122.4(3)
N6 C20 C21 121.9(3)
N6 C20 C19 115.7(3)
C21 C20 C19 122.3(3)
C22 C21 C20 119.2(3)
C22 C21 H21 120.4
C20 C21 H21 120.4
C23 C22 C21 119.2(3)
C23 C22 H22 120.4
C21 C22 H22 120.4
C22 C23 C24 118.7(3)
C22 C23 H23 120.7
C24 C23 H23 120.7
N6 C24 C23 123.1(3)
N6 C24 H24 118.5
C23 C24 H24 118.5
N9 C25 C26 179.1(5)
C25 C26 H26A 109.5
C25 C26 H26B 109.5
H26A C26 H26B 109.5
C25 C26 H26C 109.5
H26A C26 H26C 109.5
H26B C26 H26C 109.5
C1 N1 C5 117.9(3)
C1 N1 Tb1 120.0(2)
C5 N1 Tb1 120.9(2)
C6 N2 C10 118.8(3)
C6 N2 Tb1 122.2(2)
C10 N2 Tb1 118.4(2)
C11 N3 C12 119.1(3)
C11 N3 Tb1 122.8(2)
C12 N3 Tb1 118.1(2)
C14 N4 C13 119.3(3)
C14 N4 Tb1 122.2(2)
C13 N4 Tb1 118.4(2)
C19 N5 C15 118.3(3)
C19 N5 Tb1 122.3(2)
C15 N5 Tb1 118.6(2)
C24 N6 C20 117.9(3)
C24 N6 Tb1 120.5(2)
C20 N6 Tb1 120.7(2)
O3 N7 O2 121.7(3)
O3 N7 O1 121.6(3)
O2 N7 O1 116.7(3)
O6 N8 O5 122.4(3)
O6 N8 O4 121.5(3)
O5 N8 O4 116.1(3)
N7 O1 Tb1 96.21(18)
N7 O2 Tb1 95.00(18)
N8 O4 Tb1 96.62(18)
N8 O5 Tb1 95.46(18)
F2 P1 F5 92.9(2)
F2 P1 F3 94.8(3)
F5 P1 F3 92.22(19)
F2 P1 F6 89.5(2)
F5 P1 F6 176.9(3)
F3 P1 F6 89.46(16)
F2 P1 F1 90.2(3)
F5 P1 F1 90.4(2)
F3 P1 F1 174.3(3)
F6 P1 F1 87.7(2)
F2 P1 F4 176.7(3)
F5 P1 F4 89.1(3)
F3 P1 F4 87.8(2)
F6 P1 F4 88.4(2)
F1 P1 F4 87.2(3)
O4 Tb1 O1 133.83(8)
O4 Tb1 O5 51.71(8)
O1 Tb1 O5 143.91(8)
O4 Tb1 O2 161.76(8)
O1 Tb1 O2 51.61(8)
O5 Tb1 O2 137.90(8)
O4 Tb1 N3 76.75(9)
O1 Tb1 N3 73.99(9)
O5 Tb1 N3 74.25(9)
O2 Tb1 N3 118.98(9)
O4 Tb1 N4 121.47(9)
O1 Tb1 N4 75.89(9)
O5 Tb1 N4 75.50(9)
O2 Tb1 N4 75.79(9)
N3 Tb1 N4 65.02(10)
O4 Tb1 N5 113.75(8)
O1 Tb1 N5 112.17(8)
O5 Tb1 N5 73.29(8)
O2 Tb1 N5 66.59(8)
N3 Tb1 N5 124.23(9)
N4 Tb1 N5 63.66(9)
O4 Tb1 N2 65.17(8)
O1 Tb1 N2 69.97(8)
O5 Tb1 N2 109.58(8)
O2 Tb1 N2 111.86(8)
N3 Tb1 N2 63.31(9)
N4 Tb1 N2 123.71(9)
N5 Tb1 N2 172.35(9)
O4 Tb1 N1 91.59(8)
O1 Tb1 N1 76.17(8)
O5 Tb1 N1 137.09(8)
O2 Tb1 N1 72.24(8)
N3 Tb1 N1 123.42(9)
N4 Tb1 N1 146.33(9)
N5 Tb1 N1 111.27(9)
N2 Tb1 N1 61.64(9)
O4 Tb1 N6 71.97(8)
O1 Tb1 N6 137.63(8)
O5 Tb1 N6 77.51(8)
O2 Tb1 N6 93.88(8)
N3 Tb1 N6 146.68(9)
N4 Tb1 N6 123.79(9)
N5 Tb1 N6 61.68(9)
N2 Tb1 N6 111.54(9)
N1 Tb1 N6 69.31(9)

loop_
_geom_bond_atom_site_label_1
_geom_bond_atom_site_label_2
_geom_bond_distance
C1 N1 1.342(5)
C1 C2 1.381(5)
C1 H1 0.9500
C2 C3 1.381(6)
C2 H2 0.9500
C3 C4 1.377(6)
C3 H3 0.9500
C4 C5 1.393(5)
C4 H4 0.9500
C5 N1 1.358(4)
C5 C6 1.478(5)
C6 N2 1.341(4)
C6 C7 1.407(5)
C7 C8 1.373(6)
C7 H7 0.9500
C8 C9 1.391(6)
C8 H8 0.9500
C9 C10 1.392(5)
C9 H9 0.9500
C10 N2 1.348(5)
C10 C11 1.468(5)
C11 N3 1.266(5)
C11 H11 0.9500
C12 N3 1.467(4)
C12 C13 1.520(6)
C12 H12A 0.9900
C12 H12B 0.9900
C13 N4 1.465(4)
C13 H13A 0.9900
C13 H13B 0.9900
C14 N4 1.270(5)
C14 C15 1.470(5)
C14 H14 0.9500
C15 N5 1.353(4)
C15 C16 1.385(5)
C16 C17 1.387(6)
C16 H16 0.9500
C17 C18 1.382(5)
C17 H17 0.9500
C18 C19 1.400(5)
C18 H18 0.9500
C19 N5 1.336(4)
C19 C20 1.484(5)
C20 N6 1.349(4)
C20 C21 1.391(5)
C21 C22 1.383(5)
C21 H21 0.9500
C22 C23 1.373(5)
C22 H22 0.9500
C23 C24 1.388(5)
C23 H23 0.9500
C24 N6 1.343(4)
C24 H24 0.9500
C25 N9 1.140(5)
C25 C26 1.455(6)
C26 H26A 0.9800
C26 H26B 0.9800
C26 H26C 0.9800
F1 P1 1.609(4)
F2 P1 1.541(4)
F3 P1 1.570(3)
F4 P1 1.623(4)
F5 P1 1.562(3)
F6 P1 1.586(3)
N1 Tb1 2.596(3)
N2 Tb1 2.587(3)
N3 Tb1 2.506(3)
N4 Tb1 2.510(3)
N5 Tb1 2.569(3)
N6 Tb1 2.601(3)
N7 O3 1.227(4)
N7 O2 1.272(4)
N7 O1 1.272(4)
N8 O6 1.226(4)
N8 O5 1.272(4)
N8 O4 1.277(4)
O1 Tb1 2.474(2)
O2 Tb1 2.500(2)
O4 Tb1 2.466(2)
O5 Tb1 2.494(2)

loop_
_geom_torsion_atom_site_label_1
_geom_torsion_atom_site_label_2
_geom_torsion_atom_site_label_3
_geom_torsion_atom_site_label_4
_geom_torsion
N1 C1 C2 C3 0.7(6)
C1 C2 C3 C4 0.1(6)
C2 C3 C4 C5 0.0(6)
C3 C4 C5 N1 -0.9(6)
C3 C4 C5 C6 176.9(4)
N1 C5 C6 N2 -1.5(4)
C4 C5 C6 N2 -179.5(3)
N1 C5 C6 C7 175.7(3)
C4 C5 C6 C7 -2.2(5)
N2 C6 C7 C8 2.6(6)
C5 C6 C7 C8 -174.5(4)
C6 C7 C8 C9 -0.6(6)
C7 C8 C9 C10 -1.4(6)
C8 C9 C10 N2 1.6(6)
C8 C9 C10 C11 -179.4(4)
N2 C10 C11 N3 -6.9(5)
C9 C10 C11 N3 174.1(4)
N3 C12 C13 N4 -53.1(4)
N4 C14 C15 N5 -8.5(5)
N4 C14 C15 C16 172.6(3)
N5 C15 C16 C17 2.1(5)
C14 C15 C16 C17 -179.1(3)
C15 C16 C17 C18 -1.8(5)
C16 C17 C18 C19 -0.7(5)
C17 C18 C19 N5 3.0(5)
C17 C18 C19 C20 -174.6(3)
N5 C19 C20 N6 -0.1(4)
C18 C19 C20 N6 177.6(3)
N5 C19 C20 C21 -178.2(3)
C18 C19 C20 C21 -0.5(5)
N6 C20 C21 C22 -1.2(5)
C19 C20 C21 C22 176.7(3)
C20 C21 C22 C23 -0.8(5)
C21 C22 C23 C24 1.6(6)
C22 C23 C24 N6 -0.5(5)
C2 C1 N1 C5 -1.5(5)
C2 C1 N1 Tb1 166.1(3)
C4 C5 N1 C1 1.6(5)
C6 C5 N1 C1 -176.4(3)
C4 C5 N1 Tb1 -165.9(3)
C6 C5 N1 Tb1 16.2(4)
C7 C6 N2 C10 -2.4(5)
C5 C6 N2 C10 174.9(3)
C7 C6 N2 Tb1 168.7(3)
C5 C6 N2 Tb1 -14.0(4)
C9 C10 N2 C6 0.3(5)
C11 C10 N2 C6 -178.8(3)
C9 C10 N2 Tb1 -171.1(3)
C11 C10 N2 Tb1 9.8(4)
C10 C11 N3 C12 177.5(3)
C10 C11 N3 Tb1 0.2(5)
C13 C12 N3 C11 -133.4(3)
C13 C12 N3 Tb1 44.0(3)
C15 C14 N4 C13 176.4(3)
C15 C14 N4 Tb1 1.1(4)
C12 C13 N4 C14 -133.7(3)
C12 C13 N4 Tb1 41.8(3)
C18 C19 N5 C15 -2.7(5)
C20 C19 N5 C15 175.0(3)
C18 C19 N5 Tb1 166.6(2)
C20 C19 N5 Tb1 -15.6(4)
C16 C15 N5 C19 0.2(5)
C14 C15 N5 C19 -178.7(3)
C16 C15 N5 Tb1 -169.6(3)
C14 C15 N5 Tb1 11.5(4)
C23 C24 N6 C20 -1.5(5)
C23 C24 N6 Tb1 167.5(3)
C21 C20 N6 C24 2.4(5)
C19 C20 N6 C24 -175.7(3)
C21 C20 N6 Tb1 -166.5(2)
C19 C20 N6 Tb1 15.4(4)
O3 N7 O1 Tb1 171.7(3)
O2 N7 O1 Tb1 -7.0(3)
O3 N7 O2 Tb1 -171.8(3)
O1 N7 O2 Tb1 6.9(3)
O6 N8 O4 Tb1 -176.3(3)
O5 N8 O4 Tb1 3.1(3)
O6 N8 O5 Tb1 176.3(3)
O4 N8 O5 Tb1 -3.1(3)
N8 O4 Tb1 O1 -133.82(17)
N8 O4 Tb1 O5 -1.81(16)
N8 O4 Tb1 O2 126.8(3)
N8 O4 Tb1 N3 -82.05(18)
N8 O4 Tb1 N4 -32.8(2)
N8 O4 Tb1 N5 39.8(2)
N8 O4 Tb1 N2 -148.5(2)
N8 O4 Tb1 N1 153.93(18)
N8 O4 Tb1 N6 86.31(18)
N7 O1 Tb1 O4 -152.72(16)
N7 O1 Tb1 O5 125.40(18)
N7 O1 Tb1 O2 4.07(16)
N7 O1 Tb1 N3 154.58(19)
N7 O1 Tb1 N4 86.96(18)
N7 O1 Tb1 N5 33.6(2)
N7 O1 Tb1 N2 -138.55(19)
N7 O1 Tb1 N1 -74.07(18)
N7 O1 Tb1 N6 -38.2(2)
N8 O5 Tb1 O4 1.81(16)
N8 O5 Tb1 O1 116.32(19)
N8 O5 Tb1 O2 -156.80(16)
N8 O5 Tb1 N3 87.18(19)
N8 O5 Tb1 N4 154.83(19)
N8 O5 Tb1 N5 -138.80(19)
N8 O5 Tb1 N2 33.7(2)
N8 O5 Tb1 N1 -35.3(2)
N8 O5 Tb1 N6 -74.95(18)
N7 O2 Tb1 O4 110.7(3)
N7 O2 Tb1 O1 -4.06(16)
N7 O2 Tb1 O5 -135.43(17)
N7 O2 Tb1 N3 -36.8(2)
N7 O2 Tb1 N4 -87.15(18)
N7 O2 Tb1 N5 -154.2(2)
N7 O2 Tb1 N2 33.9(2)
N7 O2 Tb1 N1 82.13(18)
N7 O2 Tb1 N6 148.94(18)
C11 N3 Tb1 O4 -65.2(3)
C12 N3 Tb1 O4 117.4(3)
C11 N3 Tb1 O1 78.6(3)
C12 N3 Tb1 O1 -98.7(3)
C11 N3 Tb1 O5 -118.7(3)
C12 N3 Tb1 O5 63.9(2)
C11 N3 Tb1 O2 104.8(3)
C12 N3 Tb1 O2 -72.5(3)
C11 N3 Tb1 N4 160.2(3)
C12 N3 Tb1 N4 -17.1(2)
C11 N3 Tb1 N5 -175.1(3)
C12 N3 Tb1 N5 7.5(3)
C11 N3 Tb1 N2 3.4(3)
C12 N3 Tb1 N2 -173.9(3)
C11 N3 Tb1 N1 17.8(3)
C12 N3 Tb1 N1 -159.5(2)
C11 N3 Tb1 N6 -85.7(3)
C12 N3 Tb1 N6 97.0(3)
C14 N4 Tb1 O4 106.3(3)
C13 N4 Tb1 O4 -69.0(3)
C14 N4 Tb1 O1 -120.6(3)
C13 N4 Tb1 O1 64.1(2)
C14 N4 Tb1 O5 81.6(3)
C13 N4 Tb1 O5 -93.7(2)
C14 N4 Tb1 O2 -67.3(3)
C13 N4 Tb1 O2 117.4(3)
C14 N4 Tb1 N3 160.7(3)
C13 N4 Tb1 N3 -14.6(2)
C14 N4 Tb1 N5 3.3(3)
C13 N4 Tb1 N5 -172.0(3)
C14 N4 Tb1 N2 -174.3(3)
C13 N4 Tb1 N2 10.4(3)
C14 N4 Tb1 N1 -85.9(3)
C13 N4 Tb1 N1 98.8(3)
C14 N4 Tb1 N6 17.8(3)
C13 N4 Tb1 N6 -157.5(2)
C19 N5 Tb1 O4 68.0(3)
C15 N5 Tb1 O4 -122.6(2)
C19 N5 Tb1 O1 -116.9(2)
C15 N5 Tb1 O1 52.4(3)
C19 N5 Tb1 O5 101.0(2)
C15 N5 Tb1 O5 -89.6(2)
C19 N5 Tb1 O2 -92.1(2)
C15 N5 Tb1 O2 77.3(2)
C19 N5 Tb1 N3 157.8(2)
C15 N5 Tb1 N3 -32.8(3)
C19 N5 Tb1 N4 -177.2(3)
C15 N5 Tb1 N4 -7.9(2)
C19 N5 Tb1 N1 -33.7(3)
C15 N5 Tb1 N1 135.6(2)
C19 N5 Tb1 N6 16.4(2)
C15 N5 Tb1 N6 -174.2(3)
C6 N2 Tb1 O4 -90.9(3)
C10 N2 Tb1 O4 80.1(2)
C6 N2 Tb1 O1 100.3(3)
C10 N2 Tb1 O1 -88.6(2)
C6 N2 Tb1 O5 -118.2(3)
C10 N2 Tb1 O5 52.9(3)
C6 N2 Tb1 O2 69.4(3)
C10 N2 Tb1 O2 -119.5(2)
C6 N2 Tb1 N3 -178.1(3)
C10 N2 Tb1 N3 -7.0(2)
C6 N2 Tb1 N4 156.6(2)
C10 N2 Tb1 N4 -32.4(3)
C6 N2 Tb1 N1 15.6(2)
C10 N2 Tb1 N1 -173.3(3)
C6 N2 Tb1 N6 -34.3(3)
C10 N2 Tb1 N6 136.8(2)
C1 N1 Tb1 O4 -122.8(3)
C5 N1 Tb1 O4 44.4(3)
C1 N1 Tb1 O1 102.2(3)
C5 N1 Tb1 O1 -90.6(3)
C1 N1 Tb1 O5 -94.5(3)
C5 N1 Tb1 O5 72.6(3)
C1 N1 Tb1 O2 48.6(2)
C5 N1 Tb1 O2 -144.3(3)
C1 N1 Tb1 N3 162.0(2)
C5 N1 Tb1 N3 -30.8(3)
C1 N1 Tb1 N4 67.6(3)
C5 N1 Tb1 N4 -125.3(3)
C1 N1 Tb1 N5 -6.5(3)
C5 N1 Tb1 N5 160.7(2)
C1 N1 Tb1 N2 176.7(3)
C5 N1 Tb1 N2 -16.2(2)
C1 N1 Tb1 N6 -52.8(2)
C5 N1 Tb1 N6 114.4(3)
C24 N6 Tb1 O4 44.2(2)
C20 N6 Tb1 O4 -147.2(3)
C24 N6 Tb1 O1 -92.2(3)
C20 N6 Tb1 O1 76.5(3)
C24 N6 Tb1 O5 97.7(2)
C20 N6 Tb1 O5 -93.7(2)
C24 N6 Tb1 O2 -124.0(2)
C20 N6 Tb1 O2 44.6(2)
C24 N6 Tb1 N3 65.1(3)
C20 N6 Tb1 N3 -126.2(2)
C24 N6 Tb1 N4 160.5(2)
C20 N6 Tb1 N4 -30.9(3)
C24 N6 Tb1 N5 175.2(3)
C20 N6 Tb1 N5 -16.1(2)
C24 N6 Tb1 N2 -8.7(3)
C20 N6 Tb1 N2 159.9(2)
C24 N6 Tb1 N1 -54.7(2)
C20 N6 Tb1 N1 114.0(3)
